data_7121265
loop_
_publ_author_name
'Ventsi Dyulgerov'
'Rosica P. Nikolova'
'Louiza T. Dimova'
'K. Kossev'
'Boris L. Shivachev'

_publ_section_title
;
 Solvothermal synthesis of theophylline and
 N,N-(ethane-1,2-diyl)diformamide co-crystals from DMF decomposition and
 N-formylation trough catalytic effect of 3-carboxyphenylboronic acid and
 cadmium acetate
;
_journal_name_full
;
Bulgarian Chemical Communications
;
_journal_page_first 311
_journal_volume 47
_journal_year 2015
_chemical_formula_moiety 'C9 H8 N2 O2'
_chemical_formula_sum 'C9 H8 N2 O2'
_chemical_formula_weight 176.17
_chemical_name_systematic
;
 ?
;
_space_group_crystal_system monoclinic
_space_group_IT_number 7
_space_group_name_Hall 'P -2yac'
_space_group_name_H-M_alt 'P 1 n 1'
_symmetry_space_group_name_Hall 'P -2yac'
_symmetry_space_group_name_H-M 'P 1 n 1'
_atom_sites_solution_hydrogens geom
_atom_sites_solution_primary direct
_audit_creation_date 2014-09-16
_audit_creation_method
;
Olex2 1.2
(compiled 2014.08.28 svn.r2986 for OlexSys, GUI svn.r4874)
;
_cell_angle_alpha 90
_cell_angle_beta 98.965(8)
_cell_angle_gamma 90
_cell_formula_units_Z 2
_cell_length_a 3.8744(4)
_cell_length_b 12.8898(9)
_cell_length_c 8.1167(6)
_cell_measurement_reflns_used 934
_cell_measurement_temperature 293(2)
_cell_measurement_theta_max 25.0670
_cell_measurement_theta_min 4.0630
_cell_volume 400.40(6)
_computing_cell_refinement
;
CrysAlisPro, Agilent Technologies,
Version 1.171.36.32 (release 02-08-2013 CrysAlis171 .NET)
(compiled Aug  2 2013,16:46:58)
;
_computing_data_collection
;
CrysAlisPro, Agilent Technologies,
Version 1.171.36.32 (release 02-08-2013 CrysAlis171 .NET)
(compiled Aug  2 2013,16:46:58)
;
_computing_data_reduction
;
CrysAlisPro, Agilent Technologies,
Version 1.171.36.32 (release 02-08-2013 CrysAlis171 .NET)
(compiled Aug  2 2013,16:46:58)
;
_computing_molecular_graphics 'Olex2 (Dolomanov et al., 2009)'
_computing_publication_material 'Olex2 (Dolomanov et al., 2009)'
_computing_structure_refinement 'ShelXL (Sheldrick, 2008)'
_computing_structure_solution 'ShelXS (Sheldrick, 2008)'
_diffrn_ambient_temperature 293(2)
_diffrn_detector_area_resol_mean 10.3974
_diffrn_measured_fraction_theta_full 0.999
_diffrn_measured_fraction_theta_max 0.871
_diffrn_measurement_details
;
#__ type_ start__ end____ width___ exp.time_
  1 omega  -44.00   33.00   1.0000  115.0000
omega____ theta____ kappa____ phi______ frames
    -       10.2041  -37.0000  -90.0000 77

#__ type_ start__ end____ width___ exp.time_
  2 omega   -8.00   26.00   1.0000  115.0000
omega____ theta____ kappa____ phi______ frames
    -      -10.6728  -99.0000  150.0000 34

#__ type_ start__ end____ width___ exp.time_
  3 omega  -48.00   16.00   1.0000  115.0000
omega____ theta____ kappa____ phi______ frames
    -      -10.6728   19.0000  120.0000 64

#__ type_ start__ end____ width___ exp.time_
  4 omega   35.00   82.00   1.0000  115.0000
omega____ theta____ kappa____ phi______ frames
    -       10.2041  178.0000  -90.0000 47
;
_diffrn_measurement_device_type 'SuperNova, Dual, Cu at zero, Atlas'
_diffrn_measurement_method '\w scans'
_diffrn_orient_matrix_UB_11 -0.0086621000
_diffrn_orient_matrix_UB_12 -0.0260010000
_diffrn_orient_matrix_UB_13 0.0762453000
_diffrn_orient_matrix_UB_21 0.0084420000
_diffrn_orient_matrix_UB_22 0.0483771000
_diffrn_orient_matrix_UB_23 0.0421148000
_diffrn_orient_matrix_UB_31 -0.1849443000
_diffrn_orient_matrix_UB_32 0.0034413000
_diffrn_orient_matrix_UB_33 -0.0154601000
_diffrn_radiation_monochromator mirror
_diffrn_radiation_type MoK\a
_diffrn_radiation_wavelength 0.71073
_diffrn_reflns_av_R_equivalents 0.0240
_diffrn_reflns_av_unetI/netI 0.0419
_diffrn_reflns_Laue_measured_fraction_full 0.999
_diffrn_reflns_Laue_measured_fraction_max 0.871
_diffrn_reflns_limit_h_max 5
_diffrn_reflns_limit_h_min -4
_diffrn_reflns_limit_k_max 16
_diffrn_reflns_limit_k_min -17
_diffrn_reflns_limit_l_max 10
_diffrn_reflns_limit_l_min -11
_diffrn_reflns_number 2386
_diffrn_reflns_point_group_measured_fraction_full 0.820
_diffrn_reflns_point_group_measured_fraction_max 0.680
_diffrn_reflns_theta_full 26.000
_diffrn_reflns_theta_max 29.318
_diffrn_reflns_theta_min 2.992
_diffrn_source 'SuperNova (Mo) X-ray Source'
_exptl_absorpt_coefficient_mu 0.106
_exptl_absorpt_correction_T_max 1.00000
_exptl_absorpt_correction_T_min 0.70252
_exptl_absorpt_correction_type multi-scan
_exptl_absorpt_process_details
;
CrysAlisPro, Agilent Technologies,
Version 1.171.36.32 (release 02-08-2013 CrysAlis171 .NET)
(compiled Aug  2 2013,16:46:58)
Empirical absorption correction using spherical harmonics,
 implemented in SCALE3 ABSPACK scaling algorithm.
;
_exptl_crystal_colour
;
;
_exptl_crystal_density_diffrn 1.461
_exptl_crystal_description
;
;
_exptl_crystal_F_000 184
_refine_diff_density_max 0.353
_refine_diff_density_min -0.264
_refine_diff_density_rms 0.062
_refine_ls_abs_structure_details
;
 Flack x determined using 383 quotients [(I+)-(I-)]/[(I+)+(I-)]
 (Parsons and Flack (2004), Acta Cryst. A60, s61).
;
_refine_ls_abs_structure_Flack -2.1(10)
_refine_ls_extinction_coef 0.026(17)
_refine_ls_extinction_expression Fc^*^=kFc[1+0.001xFc^2^\l^3^/sin(2\q)]^-1/4^
_refine_ls_extinction_method SHELXL
_refine_ls_goodness_of_fit_ref 1.068
_refine_ls_hydrogen_treatment constr
_refine_ls_matrix_type full
_refine_ls_number_parameters 121
_refine_ls_number_reflns 1499
_refine_ls_number_restraints 2
_refine_ls_restrained_S_all 1.067
_refine_ls_R_factor_all 0.0828
_refine_ls_R_factor_gt 0.0633
_refine_ls_shift/su_max 0.000
_refine_ls_shift/su_mean 0.000
_refine_ls_structure_factor_coef Fsqd
_refine_ls_weighting_details 'w=1/[\s^2^(Fo^2^)+(0.0915P)^2^+0.1772P] where P=(Fo^2^+2Fc^2^)/3'
_refine_ls_weighting_scheme calc
_refine_ls_wR_factor_gt 0.1644
_refine_ls_wR_factor_ref 0.1786
_reflns_Friedel_coverage 0.550
_reflns_Friedel_fraction_full 0.638
_reflns_Friedel_fraction_max 0.487
_reflns_number_gt 1168
_reflns_number_total 1499
_reflns_threshold_expression 'I > 2\s(I)'
_cod_data_source_file exp_276_2_deposit.cif
_cod_data_source_block exp_276_2
_cod_original_cell_volume 400.40(5)
_cod_database_code 7121265
_shelxl_version_number 2013-4
_chemical_oxdiff_formula 'C8 N1 O4 H10'
_chemical_oxdiff_usercomment Mof10
_shelx_space_group_comment
;
The symmetry employed for this shelxl refinement is uniquely defined
by the following loop, which should always be used as a source of
symmetry information in preference to the above space-group names.
They are only intended as comments.
;
_reflns_odcompleteness_completeness 99.77
_reflns_odcompleteness_iscentric 1
_reflns_odcompleteness_theta 26.32
_olex2_refinement_description
;
1. Fixed Uiso
 At 1.2 times of:
  All C(H) groups, All N(H) groups
 At 1.5 times of:
  All C(H,H,H) groups
2.a Aromatic/amide H refined with riding coordinates:
 C2(H2), N1(H1)
2.b Idealised Me refined as rotating group:
 C13(H13A,H13B,H13C), C12(H12A,H12B,H12C)
;
_olex2_submission_special_instructions 'No special instructions were received'

loop_
_space_group_symop_operation_xyz
'x, y, z'
'x+1/2, -y, z+1/2'

loop_
_atom_site_label
_atom_site_type_symbol
_atom_site_fract_x
_atom_site_fract_y
_atom_site_fract_z
_atom_site_U_iso_or_equiv
_atom_site_adp_type
_atom_site_occupancy
_atom_site_site_symmetry_order
_atom_site_calc_flag
_atom_site_refinement_flags_posn
_atom_site_refinement_flags_adp
_atom_site_refinement_flags_occupancy
_atom_site_disorder_assembly
_atom_site_disorder_group
C8 C -0.4918(14) -0.2209(4) -0.3329(7) 0.0396(13) Uani 1 1 d . . . . .
C4 C -0.6575(12) -0.1530(4) -0.0757(6) 0.0361(12) Uani 1 1 d . . . . .
C7 C -0.5924(12) -0.3167(4) -0.2737(6) 0.0348(12) Uani 1 1 d . . . . .
C6 C -0.7120(15) -0.3346(5) -0.1225(7) 0.0480(15) Uani 1 1 d . . . . .
C5 C -0.7443(12) -0.2490(4) -0.0232(6) 0.0320(11) Uani 1 1 d . . . . .
O11 O -0.7855(15) -0.4214(3) -0.0825(7) 0.0749(16) Uani 1 1 d . . . . .
O10 O -0.3901(13) -0.2128(3) -0.4689(6) 0.0609(13) Uani 1 1 d . . . . .
N3 N -0.6740(13) -0.0623(4) 0.0075(6) 0.0431(11) Uani 1 1 d . . . . .
C13 C -0.852(2) -0.2639(6) 0.1407(7) 0.0603(18) Uani 1 1 d . . . . .
H13A H -0.6514 -0.2575 0.2262 0.090 Uiso 1 1 calc GR . . . .
H13B H -0.9520 -0.3317 0.1459 0.090 Uiso 1 1 calc GR . . . .
H13C H -1.0213 -0.2123 0.1572 0.090 Uiso 1 1 calc GR . . . .
C2 C -0.5591(16) 0.0069(4) -0.0926(7) 0.0456(13) Uani 1 1 d . . . . .
H2 H -0.5415 0.0774 -0.0682 0.055 Uiso 1 1 calc R . . . .
C12 C -0.567(2) -0.4091(5) -0.3802(11) 0.068(2) Uani 1 1 d . . . . .
H12A H -0.7934 -0.4401 -0.4089 0.102 Uiso 1 1 calc GR . . . .
H12B H -0.4090 -0.4585 -0.3204 0.102 Uiso 1 1 calc GR . . . .
H12C H -0.4811 -0.3886 -0.4801 0.102 Uiso 1 1 calc GR . . . .
C9 C -0.5347(13) -0.1392(4) -0.2211(7) 0.0385(12) Uani 1 1 d . . . . .
N1 N -0.4721(11) -0.0337(3) -0.2303(5) 0.0411(11) Uani 1 1 d . . . . .
H1 H -0.3930 -0.0013 -0.3091 0.049 Uiso 1 1 calc R . . . .

loop_
_atom_site_aniso_label
_atom_site_aniso_U_11
_atom_site_aniso_U_22
_atom_site_aniso_U_33
_atom_site_aniso_U_23
_atom_site_aniso_U_13
_atom_site_aniso_U_12
C8 0.050(4) 0.040(3) 0.031(3) -0.001(2) 0.015(2) 0.006(2)
C4 0.038(3) 0.041(3) 0.030(3) 0.001(2) 0.007(2) -0.001(2)
C7 0.049(3) 0.022(2) 0.035(3) -0.0041(19) 0.013(2) 0.002(2)
C6 0.057(4) 0.041(3) 0.047(3) 0.008(3) 0.009(3) -0.001(2)
C5 0.033(3) 0.034(2) 0.030(2) 0.007(2) 0.0083(19) -0.0012(19)
O11 0.116(4) 0.039(3) 0.073(4) 0.008(2) 0.026(3) -0.013(3)
O10 0.094(4) 0.045(2) 0.050(3) -0.007(2) 0.033(2) -0.005(2)
N3 0.055(3) 0.042(2) 0.034(2) -0.0035(19) 0.012(2) 0.000(2)
C13 0.072(5) 0.068(4) 0.043(4) 0.014(3) 0.018(3) -0.004(3)
C2 0.065(3) 0.036(3) 0.038(3) -0.006(2) 0.017(2) 0.002(3)
C12 0.095(5) 0.036(3) 0.079(5) -0.016(3) 0.032(4) -0.004(3)
C9 0.044(3) 0.035(2) 0.036(3) 0.003(2) 0.006(2) -0.002(2)
N1 0.054(3) 0.038(2) 0.033(2) 0.001(2) 0.0132(19) 0.000(2)

loop_
_atom_type_symbol
_atom_type_description
_atom_type_scat_dispersion_real
_atom_type_scat_dispersion_imag
_atom_type_scat_source
C C 0.0033 0.0016 'International Tables Vol C Tables 4.2.6.8 and 6.1.1.4'
H H 0.0000 0.0000 'International Tables Vol C Tables 4.2.6.8 and 6.1.1.4'
N N 0.0061 0.0033 'International Tables Vol C Tables 4.2.6.8 and 6.1.1.4'
O O 0.0106 0.0060 'International Tables Vol C Tables 4.2.6.8 and 6.1.1.4'

loop_
_geom_angle_atom_site_label_1
_geom_angle_atom_site_label_2
_geom_angle_atom_site_label_3
_geom_angle
_geom_angle_site_symmetry_1
_geom_angle_site_symmetry_3
C7 C8 C9 111.6(5) . .
O10 C8 C7 121.7(5) . .
O10 C8 C9 126.6(5) . .
N3 C4 C5 126.3(5) . .
C9 C4 C5 121.9(5) . .
C9 C4 N3 111.9(5) . .
C8 C7 C12 117.4(5) . .
C6 C7 C8 126.5(5) . .
C6 C7 C12 116.1(5) . .
C5 C6 C7 116.9(5) . .
O11 C6 C7 120.8(6) . .
O11 C6 C5 122.3(6) . .
C4 C5 C6 119.4(5) . .
C4 C5 C13 121.3(5) . .
C6 C5 C13 119.2(5) . .
C2 N3 C4 103.1(4) . .
N1 C2 N3 113.9(5) . .
C4 C9 C8 123.7(5) . .
C4 C9 N1 105.3(5) . .
N1 C9 C8 131.0(5) . .
C2 N1 C9 105.9(4) . .

loop_
_geom_bond_atom_site_label_1
_geom_bond_atom_site_label_2
_geom_bond_distance
_geom_bond_site_symmetry_2
C8 C7 1.402(8) .
C8 O10 1.233(7) .
C8 C9 1.416(7) .
C4 C5 1.368(7) .
C4 N3 1.357(7) .
C4 C9 1.351(7) .
C7 C6 1.397(7) .
C7 C12 1.485(8) .
C6 C5 1.383(8) .
C6 O11 1.211(7) .
C5 C13 1.467(8) .
N3 C2 1.328(8) .
C2 N1 1.324(7) .
C9 N1 1.386(7) .

loop_
_geom_torsion_atom_site_label_1
_geom_torsion_atom_site_label_2
_geom_torsion_atom_site_label_3
_geom_torsion_atom_site_label_4
_geom_torsion
_geom_torsion_site_symmetry_1
_geom_torsion_site_symmetry_2
_geom_torsion_site_symmetry_3
_geom_torsion_site_symmetry_4
C8 C7 C6 C5 2.0(8) . . . .
C8 C7 C6 O11 -178.5(6) . . . .
C8 C9 N1 C2 179.6(5) . . . .
C4 N3 C2 N1 -0.2(7) . . . .
C4 C9 N1 C2 0.2(6) . . . .
C7 C8 C9 C4 0.0(7) . . . .
C7 C8 C9 N1 -179.3(5) . . . .
C7 C6 C5 C4 -0.4(7) . . . .
C7 C6 C5 C13 -176.9(5) . . . .
C5 C4 N3 C2 179.1(5) . . . .
C5 C4 C9 C8 1.4(7) . . . .
C5 C4 C9 N1 -179.1(5) . . . .
O11 C6 C5 C4 -179.9(6) . . . .
O11 C6 C5 C13 3.7(9) . . . .
O10 C8 C7 C6 -179.8(6) . . . .
O10 C8 C7 C12 1.0(8) . . . .
O10 C8 C9 C4 177.9(6) . . . .
O10 C8 C9 N1 -1.4(9) . . . .
N3 C4 C5 C6 -179.8(5) . . . .
N3 C4 C5 C13 -3.4(8) . . . .
N3 C4 C9 C8 -179.8(5) . . . .
N3 C4 C9 N1 -0.3(5) . . . .
N3 C2 N1 C9 0.0(7) . . . .
C12 C7 C6 C5 -178.7(5) . . . .
C12 C7 C6 O11 0.7(9) . . . .
C9 C8 C7 C6 -1.8(7) . . . .
C9 C8 C7 C12 179.0(5) . . . .
C9 C4 C5 C6 -1.2(7) . . . .
C9 C4 C5 C13 175.2(5) . . . .
C9 C4 N3 C2 0.3(6) . . . .
